data_1557879
loop_
_publ_author_name
'Anulewicz, Romana'
'Bak, Tomasz'
'Cyranski, Michal'
'Krygowski, Tadeusz Marek'
'Pawlak, Dorota'
'Pniewska, Barbara'
'Rasala, Danuta'
'Gawinecki, Ryszard'

_publ_section_title
;
 Substituent Effects on the Geometry of the Pyridine Ring in
 1-Methyl-4-(4-R-phenyl)-2,6-diphenylpyridinium Perchlorates
;
_journal_name_full 'Acta Chemica Scandinavica'
_journal_page_first 515
_journal_page_last 523
_journal_paper_doi 10.3891/acta.chem.scand.49-0515
_journal_volume 49
_journal_year 1995
_chemical_formula_sum 'C24 H19 Cl F N O4'
_chemical_formula_weight 439.85
_chemical_name_common
;
1-methy1-4-(4-fluoropheny1)-2,6-diphenylpyridinium perchlorate
;
_space_group_IT_number 14
_space_group_name_Hall '-P 2yn'
_space_group_name_H-M_alt 'P 1 21/n 1'
_symmetry_cell_setting monoclinic
_symmetry_Int_Tables_number 14
_symmetry_space_group_name_Hall '-P 2yn'
_symmetry_space_group_name_H-M 'P 1 21/n 1'
_cell_angle_alpha 90.
_cell_angle_beta 102.40(3)
_cell_angle_gamma 90.
_cell_formula_units_Z 4
_cell_length_a 12.750(5)
_cell_length_b 11.775(2)
_cell_length_c 14.290(5)
_cell_volume 2095.3(12)
_diffrn_ambient_temperature 293
_diffrn_radiation_probe x-ray
_diffrn_radiation_type CuK\a
_diffrn_radiation_wavelength 1.5418
_exptl_absorpt_coefficient_mu 1.966
_exptl_crystal_density_diffrn 1.394
_exptl_crystal_F_000 912
_refine_ls_number_parameters 299
_refine_ls_number_reflns 3689
_refine_ls_R_factor_all 0.0866
_refine_ls_R_factor_gt 0.0679
_refine_ls_wR_factor_gt 0.1775
_refine_ls_wR_factor_ref 0.2020
_cod_data_source_file Acta-Chem-Scand-1995-49-515-523-3.cif
_cod_data_source_block 1
_cod_original_sg_symbol_H-M 'P 21/n'
_cod_database_code 1557879

loop_
_space_group_symop_id
_space_group_symop_operation_xyz
1 x,y,z
2 1/2-x,1/2+y,1/2-z
3 -x,-y,-z
4 1/2+x,1/2-y,1/2+z

loop_
_atom_site_label
_atom_site_type_symbol
_atom_site_thermal_displace_type
_atom_site_fract_x
_atom_site_fract_y
_atom_site_fract_z
_atom_site_occupancy
_atom_site_U_iso_or_equiv
_atom_site_calc_flag
_atom_site_refinement_flags
_atom_site_disorder_assembly
_atom_site_disorder_group
Cl1 Cl Uiso 0.49810(10) 0.13690(10) 0.27710(10) 1.000 0.0590(10) . . . .
F1 F Uiso 0.7659(2) 0.5746(2) 0.4502(2) 1.000 0.0980(10) . . . .
N1 N Uiso 0.3429(2) 0.1423(2) 0.6526(2) 1.000 0.0410(10) . . . .
C1 C Uiso 0.2688(2) 0.0661(2) 0.6901(2) 1.000 0.0520(10) . . . .
O1 O Uiso 0.5569(2) 0.1124(2) 0.3713(2) 1.000 0.0710(10) . . . .
C2 C Uiso 0.4139(2) 0.2071(2) 0.7150(2) 1.000 0.0420(10) . . . .
O2 O Uiso 0.4043(2) 0.1993(2) 0.2807(2) 1.000 0.0740(10) . . . .
O3 O Uiso 0.5620(3) 0.2038(5) 0.2284(2) 1.000 0.165(2) . . . .
C3 C Uiso 0.4901(2) 0.2705(2) 0.6834(2) 1.000 0.0450(10) . . . .
C4 C Uiso 0.4957(2) 0.2726(2) 0.5866(2) 1.000 0.0430(10) . . . .
O4 O Uiso 0.4684(4) 0.0359(3) 0.2284(3) 1.000 0.176(2) . . . .
C5 C Uiso 0.4129(2) 0.2050(2) 0.5258(2) 1.000 0.0450(10) . . . .
C6 C Uiso 0.3455(2) 0.1415(2) 0.5570(2) 1.000 0.0420(10) . . . .
C21 C Uiso 0.4052(2) 0.2116(2) 0.8172(2) 1.000 0.0420(10) . . . .
C22 C Uiso 0.3165(2) 0.2633(2) 0.8415(2) 1.000 0.0480(10) . . . .
C23 C Uiso 0.3109(2) 0.2711(2) 0.9372(2) 1.000 0.0530(10) . . . .
C24 C Uiso 0.3907(2) 0.2263(2) 1.0071(2) 1.000 0.0530(10) . . . .
C25 C Uiso 0.4786(2) 0.1739(2) 0.9835(2) 1.000 0.0550(10) . . . .
C26 C Uiso 0.4864(2) 0.1679(2) 0.8881(2) 1.000 0.0520(10) . . . .
C41 C Uiso 0.5714(2) 0.3477(2) 0.5512(2) 1.000 0.0450(10) . . . .
C42 C Uiso 0.6612(2) 0.3932(3) 0.6119(2) 1.000 0.0570(10) . . . .
C43 C Uiso 0.7270(2) 0.4700(3) 0.5781(3) 1.000 0.0680(10) . . . .
C44 C Uiso 0.7025(2) 0.4984(3) 0.4839(3) 1.000 0.0650(10) . . . .
C45 C Uiso 0.6167(2) 0.4545(2) 0.4209(2) 1.000 0.0580(10) . . . .
C46 C Uiso 0.5503(2) 0.3785(2) 0.4544(2) 1.000 0.0490(10) . . . .
C61 C Uiso 0.2660(2) 0.0754(2) 0.4873(2) 1.000 0.0450(10) . . . .
C62 C Uiso 0.3021(2) 0.0008(2) 0.4255(2) 1.000 0.0530(10) . . . .
C63 C Uiso 0.2291(3) -0.0562(3) 0.3560(2) 1.000 0.0670(10) . . . .
C64 C Uiso 0.1205(3) -0.0392(3) 0.3465(2) 1.000 0.0720(10) . . . .
C65 C Uiso 0.0846(3) 0.0355(3) 0.4068(3) 1.000 0.0710(10) . . . .
C66 C Uiso 0.1565(2) 0.0927(2) 0.4771(2) 1.000 0.0580(10) . . . .

loop_
_atom_type_symbol
_atom_type_description
_atom_type_scat_dispersion_real
_atom_type_scat_dispersion_imag
_atom_type_scat_source
C C 0.0181 0.0091 ' International Tables Vol C Tables 4.2.6.8 and 6.1.1.4'
Cl Cl 0.3639 0.7018 ' International Tables Vol C Tables 4.2.6.8 and 6.1.1.4'
F F 0.0727 0.0534 ' International Tables Vol C Tables 4.2.6.8 and 6.1.1.4'
N N 0.0311 0.0180 ' International Tables Vol C Tables 4.2.6.8 and 6.1.1.4'
O O 0.0492 0.0322 ' International Tables Vol C Tables 4.2.6.8 and 6.1.1.4'

loop_
_geom_angle_atom_site_label_1
_geom_angle_atom_site_label_2
_geom_angle_atom_site_label_3
_geom_angle
_geom_angle_site_symmetry_1
_geom_angle_site_symmetry_2
_geom_angle_site_symmetry_3
_geom_angle_publ_flag
O3 Cl1 O4 110.7(3) . . . yes
O1 Cl1 O4 109.4(2) . . . yes
O1 Cl1 O2 110.42(18) . . . yes
O1 Cl1 O3 109.59(19) . . . yes
O2 Cl1 O3 108.0(2) . . . yes
O2 Cl1 O4 108.8(2) . . . yes
C1 N1 C6 120.5(2) . . . yes
C1 N1 C2 119.2(2) . . . yes
C2 N1 C6 120.1(2) . . . yes
N1 C2 C21 118.9(2) . . . yes
N1 C2 C3 120.4(3) . . . yes
C3 C2 C21 120.6(2) . . . no
C2 C3 C4 121.5(2) . . . no
C3 C4 C41 121.7(2) . . . no
C3 C4 C5 113.4(2) . . . no
C5 C4 C41 124.6(2) . . . no
C4 C5 C6 124.3(3) . . . no
N1 C6 C5 120.0(3) . . . yes
C5 C6 C61 118.9(3) . . . no
N1 C6 C61 120.9(2) . . . yes
C22 C21 C26 120.0(3) . . . no
C2 C21 C22 119.7(2) . . . no
C2 C21 C26 120.2(2) . . . no
C21 C22 C23 119.4(2) . . . no
C22 C23 C24 120.4(2) . . . no
C23 C24 C25 120.5(3) . . . no
C24 C25 C26 119.6(2) . . . no
C21 C26 C25 120.0(2) . . . no
C42 C41 C46 118.4(2) . . . no
C4 C41 C42 122.0(3) . . . no
C4 C41 C46 119.5(2) . . . no
C41 C42 C43 120.9(3) . . . no
C42 C43 C44 118.6(3) . . . no
F1 C44 C43 119.0(3) . . . yes
C43 C44 C45 123.0(3) . . . no
F1 C44 C45 118.0(3) . . . yes
C44 C45 C46 118.7(3) . . . no
C41 C46 C45 120.5(2) . . . no
C6 C61 C62 119.1(2) . . . no
C6 C61 C66 121.5(2) . . . no
C62 C61 C66 119.2(2) . . . no
C61 C62 C63 120.0(3) . . . no
C62 C63 C64 120.6(3) . . . no
C63 C64 C65 119.6(3) . . . no
C64 C65 C66 120.6(3) . . . no
C61 C66 C65 120.0(3) . . . no

loop_
_geom_bond_atom_site_label_1
_geom_bond_atom_site_label_2
_geom_bond_distance
_geom_bond_site_symmetry_1
_geom_bond_site_symmetry_2
_geom_bond_publ_flag
Cl1 O3 1.419(5) . . yes
Cl1 O4 1.389(4) . . yes
Cl1 O2 1.414(3) . . yes
Cl1 O1 1.423(3) . . yes
F1 C44 1.363(4) . . yes
N1 C6 1.374(4) . . yes
N1 C2 1.360(4) . . yes
N1 C1 1.484(4) . . yes
C2 C21 1.489(4) . . no
C2 C3 1.376(4) . . no
C3 C4 1.401(4) . . no
C4 C5 1.452(4) . . no
C4 C41 1.476(4) . . no
C5 C6 1.289(4) . . no
C6 C61 1.480(4) . . no
C21 C26 1.383(4) . . no
C21 C22 1.392(4) . . no
C22 C23 1.388(4) . . no
C23 C24 1.369(4) . . no
C24 C25 1.383(4) . . no
C25 C26 1.390(4) . . no
C41 C46 1.399(4) . . no
C41 C42 1.387(4) . . no
C42 C43 1.389(5) . . no
C43 C44 1.357(6) . . no
C44 C45 1.361(4) . . no
C45 C46 1.386(4) . . no
C61 C62 1.392(4) . . no
C61 C66 1.387(4) . . no
C62 C63 1.381(4) . . no
C63 C64 1.377(5) . . no
C64 C65 1.377(5) . . no
C65 C66 1.381(5) . . no

loop_
_geom_torsion_atom_site_label_1
_geom_torsion_atom_site_label_2
_geom_torsion_atom_site_label_3
_geom_torsion_atom_site_label_4
_geom_torsion
_geom_torsion_site_symmetry_1
_geom_torsion_site_symmetry_2
_geom_torsion_site_symmetry_3
_geom_torsion_site_symmetry_4
_geom_torsion_publ_flag
C1 N1 C2 C3 174.0(2) . . . . no
C1 N1 C2 C21 -8.3(4) . . . . no
C6 N1 C2 C3 -1.3(4) . . . . no
C6 N1 C2 C21 176.5(2) . . . . no
C1 N1 C6 C5 -177.5(2) . . . . no
C1 N1 C6 C61 7.4(4) . . . . no
C2 N1 C6 C5 -2.3(4) . . . . no
C2 N1 C6 C61 -177.4(2) . . . . no
N1 C2 C3 C4 1.5(4) . . . . no
C21 C2 C3 C4 -176.3(2) . . . . no
N1 C2 C21 C22 -67.3(3) . . . . no
N1 C2 C21 C26 114.7(3) . . . . no
C3 C2 C21 C22 110.4(3) . . . . no
C3 C2 C21 C26 -67.5(3) . . . . no
C2 C3 C4 C5 1.5(3) . . . . no
C2 C3 C4 C41 174.9(2) . . . . no
C3 C4 C5 C6 -5.3(4) . . . . no
C41 C4 C5 C6 -178.4(3) . . . . no
C3 C4 C41 C42 20.0(4) . . . . no
C3 C4 C41 C46 -157.2(2) . . . . no
C5 C4 C41 C42 -167.5(3) . . . . no
C5 C4 C41 C46 15.4(4) . . . . no
C4 C5 C6 N1 5.8(4) . . . . no
C4 C5 C6 C61 -179.1(2) . . . . no
N1 C6 C61 C62 -128.6(3) . . . . no
N1 C6 C61 C66 56.6(4) . . . . no
C5 C6 C61 C62 56.3(3) . . . . no
C5 C6 C61 C66 -118.6(3) . . . . no
C2 C21 C22 C23 -177.5(2) . . . . no
C26 C21 C22 C23 0.4(4) . . . . no
C2 C21 C26 C25 179.0(2) . . . . no
C22 C21 C26 C25 1.1(4) . . . . no
C21 C22 C23 C24 -1.4(4) . . . . no
C22 C23 C24 C25 0.8(4) . . . . no
C23 C24 C25 C26 0.7(4) . . . . no
C24 C25 C26 C21 -1.7(4) . . . . no
C4 C41 C42 C43 -175.4(3) . . . . no
C46 C41 C42 C43 1.8(4) . . . . no
C4 C41 C46 C45 176.0(2) . . . . no
C42 C41 C46 C45 -1.3(4) . . . . no
C41 C42 C43 C44 -1.0(5) . . . . no
C42 C43 C44 F1 179.3(3) . . . . no
C42 C43 C44 C45 -0.4(5) . . . . no
F1 C44 C45 C46 -178.8(3) . . . . no
C43 C44 C45 C46 0.9(5) . . . . no
C44 C45 C46 C41 0.0(4) . . . . no
C6 C61 C62 C63 -175.9(3) . . . . no
C66 C61 C62 C63 -1.0(4) . . . . no
C6 C61 C66 C65 175.4(3) . . . . no
C62 C61 C66 C65 0.6(4) . . . . no
C61 C62 C63 C64 0.6(4) . . . . no
C62 C63 C64 C65 0.1(5) . . . . no
C63 C64 C65 C66 -0.5(5) . . . . no
C64 C65 C66 C61 0.2(5) . . . . no
